data_7231083
loop_
_publ_author_name
'Manna, Utsab'
'Das, Gopal'

_publ_section_title
;
 Halo-methylphenyl substituted neutral tripodal receptors for
 cation-assisted encapsulation of anionic guests of varied dimensionality
;
_journal_issue 31
_journal_name_full CrystEngComm
_journal_page_first 4406
_journal_paper_doi 10.1039/C8CE00885J
_journal_volume 20
_journal_year 2018
_chemical_formula_moiety '2(C30 H36 Br3 N7 O3), 2(C16 H36 N), O4 S'
_chemical_formula_sum 'C92 H144 Br6 N16 O10 S'
_chemical_formula_weight 2145.69
_space_group_crystal_system triclinic
_space_group_IT_number 2
_space_group_name_Hall '-P 1'
_space_group_name_H-M_alt 'P -1'
_symmetry_space_group_name_Hall '-P 1'
_symmetry_space_group_name_H-M 'P -1'
_atom_sites_solution_hydrogens geom
_audit_creation_method SHELXL-2014/7
_audit_update_record
;
2018-05-30 deposited with the CCDC.
2018-07-05 downloaded from the CCDC.
;
_cell_angle_alpha 108.151(15)
_cell_angle_beta 97.637(12)
_cell_angle_gamma 93.047(14)
_cell_formula_units_Z 2
_cell_length_a 13.738(2)
_cell_length_b 16.583(3)
_cell_length_c 25.631(4)
_cell_measurement_reflns_used 2146
_cell_measurement_temperature 298(2)
_cell_measurement_theta_max 18.6060
_cell_measurement_theta_min 3.2390
_cell_volume 5471.6(16)
_computing_cell_refinement 'CrysAlisPro 1.171.38.46 (Rigaku OD, 2015)'
_computing_data_collection 'CrysAlisPro 1.171.38.46 (Rigaku OD, 2015)'
_computing_data_reduction 'CrysAlisPro 1.171.38.46 (Rigaku OD, 2015)'
_computing_molecular_graphics 'Bruker SHELXTL'
_computing_publication_material 'Bruker SHELXTL'
_computing_structure_refinement 'SHELXL-2014/7 (Sheldrick, 2014)'
_computing_structure_solution 'Bruker SHELXTL'
_diffrn_ambient_temperature 298(2)
_diffrn_measured_fraction_theta_full 0.991
_diffrn_measured_fraction_theta_max 0.941
_diffrn_measurement_device_type 'SuperNova, Single source at offset, Eos'
_diffrn_measurement_method 'phi and omega scans'
_diffrn_radiation_type MoK\a
_diffrn_radiation_wavelength 0.71073
_diffrn_reflns_av_R_equivalents 0.0294
_diffrn_reflns_av_unetI/netI 0.0735
_diffrn_reflns_Laue_measured_fraction_full 0.991
_diffrn_reflns_Laue_measured_fraction_max 0.941
_diffrn_reflns_limit_h_max 12
_diffrn_reflns_limit_h_min -15
_diffrn_reflns_limit_k_max 14
_diffrn_reflns_limit_k_min -17
_diffrn_reflns_limit_l_max 28
_diffrn_reflns_limit_l_min -27
_diffrn_reflns_number 19808
_diffrn_reflns_point_group_measured_fraction_full 0.991
_diffrn_reflns_point_group_measured_fraction_max 0.941
_diffrn_reflns_theta_full 24.253
_diffrn_reflns_theta_max 24.253
_diffrn_reflns_theta_min 2.868
_diffrn_source 'SuperNova (Mo) X-ray Source'
_exptl_absorpt_coefficient_mu 2.278
_exptl_absorpt_correction_type multi-scan
_exptl_crystal_colour colourless
_exptl_crystal_density_diffrn 1.302
_exptl_crystal_description plate
_exptl_crystal_F_000 2228.0
_exptl_crystal_size_max 0.31
_exptl_crystal_size_mid 0.28
_exptl_crystal_size_min 0.23
_exptl_transmission_factor_max 0.592
_exptl_transmission_factor_min 0.498
_refine_diff_density_max 1.104
_refine_diff_density_min -0.786
_refine_diff_density_rms 0.069
_refine_ls_extinction_method none
_refine_ls_goodness_of_fit_ref 1.193
_refine_ls_hydrogen_treatment constr
_refine_ls_matrix_type full
_refine_ls_number_parameters 1140
_refine_ls_number_reflns 16564
_refine_ls_number_restraints 2
_refine_ls_restrained_S_all 1.192
_refine_ls_R_factor_all 0.1626
_refine_ls_R_factor_gt 0.0990
_refine_ls_shift/su_max 0.007
_refine_ls_shift/su_mean 0.004
_refine_ls_structure_factor_coef Fsqd
_refine_ls_weighting_details 'w=1/[\s^2^(Fo^2^)+(0.1600P)^2^+3.0010P] where P=(Fo^2^+2Fc^2^)/3'
_refine_ls_weighting_scheme calc
_refine_ls_wR_factor_gt 0.2657
_refine_ls_wR_factor_ref 0.3247
_reflns_Friedel_coverage 0.000
_reflns_number_gt 10364
_reflns_number_total 16564
_reflns_threshold_expression 'I > 2\s(I)'
_cod_data_source_file c8ce00885j2.cif
_cod_data_source_block T-Br-Me-TBASO4
_cod_depositor_comments 'Adding full bibliography for 7231077--7231085.cif.'
_cod_database_code 7231083
_shelx_shelxl_version_number 2014/7
_shelx_space_group_comment
;
The symmetry employed for this shelxl refinement is uniquely defined
by the following loop, which should always be used as a source of
symmetry information in preference to the above space-group names.
They are only intended as comments.
;

loop_
_space_group_symop_operation_xyz
'x, y, z'
'-x, -y, -z'

loop_
_atom_site_label
_atom_site_type_symbol
_atom_site_fract_x
_atom_site_fract_y
_atom_site_fract_z
_atom_site_U_iso_or_equiv
_atom_site_adp_type
_atom_site_occupancy
_atom_site_site_symmetry_order
_atom_site_calc_flag
_atom_site_refinement_flags_posn
_atom_site_refinement_flags_adp
Br4 Br 0.27214(18) 0.87070(17) -0.03148(7) 0.1627(10) Uani 1 1 d . .
Br1 Br -0.17286(14) 0.45549(17) 0.24137(11) 0.1584(10) Uani 1 1 d . .
Br6 Br 0.98297(13) 0.7566(2) 0.40837(10) 0.1802(12) Uani 1 1 d . .
Br3 Br 0.46953(18) 1.07387(17) 0.08950(10) 0.1702(10) Uani 1 1 d . .
Br2 Br 0.78909(17) 0.73107(19) 0.53019(8) 0.1791(11) Uani 1 1 d . .
Br5 Br 0.01021(18) 0.30325(17) 0.31914(11) 0.1759(10) Uani 1 1 d . .
S1 S 0.3747(2) 0.6915(2) 0.25011(11) 0.0620(9) Uani 1 1 d . .
O7 O 0.3216(7) 0.6821(6) 0.1945(3) 0.093(3) Uani 1 1 d . .
O3 O 0.6299(6) 0.6773(6) 0.0907(4) 0.089(3) Uani 1 1 d . .
O2 O 0.5915(8) 0.4168(7) 0.2772(4) 0.100(3) Uani 1 1 d . .
O9 O 0.3551(7) 0.6132(7) 0.2654(4) 0.102(3) Uani 1 1 d . .
N15 N 0.8705(7) 0.8323(7) 0.0928(4) 0.073(3) Uani 1 1 d . .
O5 O 0.2228(7) 0.7262(7) 0.4536(4) 0.108(3) Uani 1 1 d . .
O4 O 0.1019(7) 0.9246(7) 0.2207(4) 0.102(3) Uani 1 1 d . .
O8 O 0.3391(7) 0.7653(6) 0.2914(3) 0.094(3) Uani 1 1 d . .
O10 O 0.4787(7) 0.7113(6) 0.2524(3) 0.101(3) Uani 1 1 d . .
N4 N 0.4645(9) 0.4511(7) 0.2244(5) 0.084(3) Uani 1 1 d . .
H4N H 0.4239 0.4884 0.2231 0.101 Uiso 1 1 calc R U
N8 N 0.2656(8) 0.9512(7) 0.3865(4) 0.078(3) Uani 1 1 d . .
N12 N 0.2405(9) 0.6507(10) 0.3642(5) 0.092(4) Uani 1 1 d . .
H12N H 0.2682 0.6533 0.3365 0.111 Uiso 1 1 calc R U
N1 N 0.5094(7) 0.4420(7) 0.1105(4) 0.072(3) Uani 1 1 d . .
N5 N 0.5313(8) 0.5445(8) 0.3073(5) 0.087(3) Uani 1 1 d . .
H5N H 0.4859 0.5738 0.2985 0.105 Uiso 1 1 calc R U
N9 N 0.1606(7) 0.8452(8) 0.2739(4) 0.087(3) Uani 1 1 d . .
H9N H 0.1949 0.8036 0.2748 0.105 Uiso 1 1 calc R U
N14 N 0.5795(9) 0.8635(9) 0.3408(4) 0.084(3) Uani 1 1 d . .
H14 H 0.5405 0.8201 0.3195 0.100 Uiso 1 1 calc R U
N16 N 0.3425(8) 0.7290(7) 0.6216(4) 0.077(3) Uani 1 1 d . .
N13 N 0.4461(9) 0.9381(8) 0.3301(4) 0.089(3) Uani 1 1 d . .
H13N H 0.4167 0.8911 0.3067 0.107 Uiso 1 1 calc R U
O1 O 0.1956(8) 0.4063(8) 0.0663(4) 0.114(4) Uani 1 1 d . .
N6 N 0.5887(9) 0.6281(8) 0.1591(5) 0.088(3) Uani 1 1 d . .
H6N H 0.5550 0.6352 0.1859 0.106 Uiso 1 1 calc R U
O6 O 0.5911(7) 1.0102(8) 0.3813(5) 0.115(3) Uani 1 1 d . .
N2 N 0.3171(9) 0.5162(8) 0.0930(4) 0.088(3) Uani 1 1 d . .
H2N H 0.3386 0.5660 0.1159 0.106 Uiso 1 1 calc R U
C13 C 0.5328(12) 0.4651(11) 0.2691(6) 0.077(4) Uani 1 1 d . .
N11 N 0.3171(10) 0.7855(10) 0.4060(4) 0.091(3) Uani 1 1 d . .
H11N H 0.3461 0.7754 0.3772 0.109 Uiso 1 1 calc R U
N7 N 0.5231(9) 0.7460(9) 0.1473(4) 0.093(3) Uani 1 1 d . .
H7N H 0.4855 0.7390 0.1702 0.112 Uiso 1 1 calc R U
N10 N 0.2062(8) 0.8247(7) 0.1892(4) 0.087(3) Uani 1 1 d . .
H10N H 0.2358 0.7843 0.1966 0.104 Uiso 1 1 calc R U
C44 C 0.1831(10) 0.5741(13) 0.3564(6) 0.085(4) Uani 1 1 d . .
C23 C 0.5852(9) 0.6820(10) 0.1299(6) 0.074(4) Uani 1 1 d . .
C43 C 0.2581(11) 0.7231(12) 0.4112(6) 0.078(4) Uani 1 1 d . .
C73 C 0.7971(8) 0.8169(9) 0.0404(5) 0.079(4) Uani 1 1 d . .
H73A H 0.7552 0.7649 0.0345 0.095 Uiso 1 1 calc R U
H73B H 0.7554 0.8633 0.0467 0.095 Uiso 1 1 calc R U
C42 C 0.3339(12) 0.8687(11) 0.4466(5) 0.102(5) Uani 1 1 d . .
H42A H 0.3989 0.8943 0.4463 0.123 Uiso 1 1 calc R U
H42B H 0.3329 0.8635 0.4832 0.123 Uiso 1 1 calc R U
N3 N 0.1930(9) 0.5240(9) 0.1444(5) 0.099(4) Uani 1 1 d . .
H3N H 0.2258 0.5720 0.1636 0.119 Uiso 1 1 calc R U
C61 C 0.9364(9) 0.7596(9) 0.0875(5) 0.077(4) Uani 1 1 d . .
H61A H 0.9836 0.7733 0.1215 0.092 Uiso 1 1 calc R U
H61B H 0.9733 0.7566 0.0574 0.092 Uiso 1 1 calc R U
C1 C 0.4328(11) 0.4073(10) 0.0618(5) 0.099(5) Uani 1 1 d . .
H1A H 0.3880 0.3654 0.0683 0.118 Uiso 1 1 calc R U
H1B H 0.4632 0.3785 0.0299 0.118 Uiso 1 1 calc R U
C69 C 0.9378(9) 0.9163(10) 0.1078(6) 0.090(4) Uani 1 1 d . .
H69A H 0.9786 0.9252 0.1434 0.108 Uiso 1 1 calc R U
H69B H 0.9816 0.9097 0.0803 0.108 Uiso 1 1 calc R U
C34 C 0.2174(8) 0.8384(10) 0.1376(5) 0.073(4) Uani 1 1 d . .
C54 C 0.6767(14) 0.8490(13) 0.3605(7) 0.092(5) Uani 1 1 d . .
C35 C 0.2020(9) 0.9146(10) 0.1261(6) 0.088(4) Uani 1 1 d . .
H35 H 0.1809 0.9599 0.1525 0.106 Uiso 1 1 calc R U
C33 C 0.1516(10) 0.8710(10) 0.2282(5) 0.071(4) Uani 1 1 d . .
C15 C 0.6837(12) 0.5591(10) 0.3731(7) 0.090(4) Uani 1 1 d . .
H15 H 0.7072 0.5126 0.3489 0.107 Uiso 1 1 calc R U
C62 C 0.8823(10) 0.6717(9) 0.0769(6) 0.089(4) Uani 1 1 d . .
H62A H 0.8485 0.6727 0.1079 0.107 Uiso 1 1 calc R U
H62B H 0.8330 0.6580 0.0437 0.107 Uiso 1 1 calc R U
C53 C 0.5438(13) 0.9407(14) 0.3532(6) 0.088(4) Uani 1 1 d . .
C40 C 0.2444(9) 0.7712(10) 0.0976(5) 0.085(4) Uani 1 1 d . .
H40 H 0.2523 0.7201 0.1047 0.102 Uiso 1 1 calc R U
C41 C 0.2564(11) 0.9275(10) 0.4360(5) 0.091(4) Uani 1 1 d . .
H41A H 0.1911 0.8988 0.4318 0.109 Uiso 1 1 calc R U
H41B H 0.2636 0.9787 0.4681 0.109 Uiso 1 1 calc R U
C55 C 0.6989(11) 0.7698(15) 0.3309(7) 0.104(6) Uani 1 1 d . .
H55 H 0.6505 0.7367 0.3022 0.125 Uiso 1 1 calc R U
C14 C 0.5922(12) 0.5846(10) 0.3583(6) 0.083(4) Uani 1 1 d . .
C74 C 0.8388(10) 0.8092(10) -0.0125(5) 0.095(4) Uani 1 1 d . .
H74A H 0.8704 0.7569 -0.0235 0.114 Uiso 1 1 calc R U
H74B H 0.8881 0.8567 -0.0061 0.114 Uiso 1 1 calc R U
C24 C 0.5141(9) 0.8197(11) 0.1324(6) 0.084(4) Uani 1 1 d . .
C85 C 0.4491(9) 0.7657(9) 0.6338(6) 0.086(4) Uani 1 1 d . .
H85A H 0.4545 0.8241 0.6584 0.103 Uiso 1 1 calc R U
H85B H 0.4704 0.7666 0.5994 0.103 Uiso 1 1 calc R U
C11 C 0.5345(10) 0.3797(8) 0.1399(5) 0.082(4) Uani 1 1 d . .
H11A H 0.5992 0.3978 0.1625 0.099 Uiso 1 1 calc R U
H11B H 0.5374 0.3243 0.1129 0.099 Uiso 1 1 calc R U
C65 C 0.8095(9) 0.8386(9) 0.1405(5) 0.077(4) Uani 1 1 d . .
H65A H 0.7707 0.8866 0.1436 0.093 Uiso 1 1 calc R U
H65B H 0.7634 0.7876 0.1291 0.093 Uiso 1 1 calc R U
C32 C 0.1131(10) 0.8871(13) 0.3209(6) 0.109(6) Uani 1 1 d . .
H32A H 0.1051 0.8490 0.3424 0.130 Uiso 1 1 calc R U
H32B H 0.0479 0.8993 0.3075 0.130 Uiso 1 1 calc R U
C12 C 0.4582(10) 0.3720(10) 0.1772(5) 0.090(4) Uani 1 1 d . .
H12A H 0.3925 0.3608 0.1556 0.108 Uiso 1 1 calc R U
H12B H 0.4701 0.3245 0.1909 0.108 Uiso 1 1 calc R U
C30 C 0.4805(9) 0.8915(12) 0.1705(6) 0.095(5) Uani 1 1 d . .
H30 H 0.4671 0.8888 0.2046 0.114 Uiso 1 1 calc R U
C18 C 0.6179(14) 0.7010(10) 0.4462(6) 0.096(4) Uani 1 1 d . .
C38 C 0.2606(11) 0.7777(13) 0.0456(6) 0.101(5) Uani 1 1 d . .
C77 C 0.2864(12) 0.7881(9) 0.5957(5) 0.094(5) Uani 1 1 d . .
H77A H 0.3117 0.7872 0.5620 0.113 Uiso 1 1 calc R U
H77B H 0.2998 0.8460 0.6213 0.113 Uiso 1 1 calc R U
C31 C 0.1733(11) 0.9710(11) 0.3588(6) 0.100(5) Uani 1 1 d . .
H31A H 0.1883 1.0068 0.3367 0.120 Uiso 1 1 calc R U
H31B H 0.1350 1.0018 0.3864 0.120 Uiso 1 1 calc R U
C81 C 0.3032(11) 0.7219(11) 0.6737(6) 0.100(5) Uani 1 1 d . .
H81A H 0.3410 0.6839 0.6885 0.120 Uiso 1 1 calc R U
H81B H 0.2348 0.6977 0.6635 0.120 Uiso 1 1 calc R U
C90 C 0.3692(11) 0.6235(10) 0.5289(6) 0.094(4) Uani 1 1 d . .
H90A H 0.4405 0.6343 0.5379 0.112 Uiso 1 1 calc R U
H90B H 0.3455 0.6636 0.5107 0.112 Uiso 1 1 calc R U
C51 C 0.3429(11) 1.0178(10) 0.3953(5) 0.092(4) Uani 1 1 d . .
H51A H 0.3932 1.0157 0.4251 0.110 Uiso 1 1 calc R U
H51B H 0.3161 1.0723 0.4075 0.110 Uiso 1 1 calc R U
C21 C 0.5974(11) 0.4808(10) 0.0975(6) 0.098(5) Uani 1 1 d . .
H21A H 0.5787 0.4986 0.0652 0.118 Uiso 1 1 calc R U
H21B H 0.6437 0.4384 0.0880 0.118 Uiso 1 1 calc R U
C25 C 0.5373(9) 0.8300(12) 0.0824(6) 0.092(4) Uani 1 1 d . .
H25 H 0.5614 0.7851 0.0572 0.111 Uiso 1 1 calc R U
C46 C 0.1391(14) 0.4252(14) 0.2996(7) 0.115(6) Uani 1 1 d . .
H46 H 0.1444 0.3797 0.2682 0.138 Uiso 1 1 calc R U
C2 C 0.3743(11) 0.4759(9) 0.0490(5) 0.089(4) Uani 1 1 d . .
H2C H 0.4195 0.5193 0.0443 0.107 Uiso 1 1 calc R U
H2D H 0.3297 0.4508 0.0142 0.107 Uiso 1 1 calc R U
C45 C 0.1934(12) 0.5026(14) 0.3092(7) 0.101(5) Uani 1 1 d . .
H45 H 0.2364 0.5082 0.2851 0.121 Uiso 1 1 calc R U
C60 C 0.7464(13) 0.9010(13) 0.4027(6) 0.118(6) Uani 1 1 d . .
H60 H 0.7360 0.9555 0.4242 0.142 Uiso 1 1 calc R U
C22 C 0.6484(10) 0.5583(11) 0.1461(6) 0.101(5) Uani 1 1 d . .
H22A H 0.6643 0.5409 0.1788 0.121 Uiso 1 1 calc R U
H22B H 0.7098 0.5773 0.1369 0.121 Uiso 1 1 calc R U
C89 C 0.3267(9) 0.6377(9) 0.5813(6) 0.085(4) Uani 1 1 d . .
H89A H 0.3552 0.6004 0.6005 0.102 Uiso 1 1 calc R U
H89B H 0.2563 0.6206 0.5715 0.102 Uiso 1 1 calc R U
C50 C 0.1222(12) 0.5619(14) 0.3910(8) 0.121(6) Uani 1 1 d . .
H50 H 0.1154 0.6075 0.4220 0.145 Uiso 1 1 calc R U
C20 C 0.5606(11) 0.6565(10) 0.3961(6) 0.088(4) Uani 1 1 d . .
H20 H 0.4994 0.6742 0.3869 0.106 Uiso 1 1 calc R U
C28 C 0.4674(10) 0.9671(12) 0.1564(7) 0.095(5) Uani 1 1 d . .
C37 C 0.2468(12) 0.8557(16) 0.0377(6) 0.108(5) Uani 1 1 d . .
C4 C 0.1064(12) 0.5026(13) 0.1638(7) 0.088(4) Uani 1 1 d . .
C75 C 0.7563(11) 0.8086(11) -0.0588(6) 0.113(5) Uani 1 1 d . .
H75A H 0.7263 0.8617 -0.0478 0.136 Uiso 1 1 calc R U
H75B H 0.7060 0.7625 -0.0636 0.136 Uiso 1 1 calc R U
C58 C 0.8404(10) 0.8619(16) 0.4111(7) 0.108(7) Uani 1 1 d . .
C3 C 0.2307(13) 0.4771(14) 0.0987(7) 0.090(4) Uani 1 1 d . .
C36 C 0.2179(10) 0.9225(11) 0.0760(7) 0.092(4) Uani 1 1 d . .
H36 H 0.2089 0.9732 0.0685 0.111 Uiso 1 1 calc R U
C91 C 0.3413(11) 0.5322(12) 0.4888(7) 0.120(6) Uani 1 1 d . .
H91A H 0.3598 0.4928 0.5087 0.144 Uiso 1 1 calc R U
H91B H 0.2701 0.5236 0.4783 0.144 Uiso 1 1 calc R U
C57 C 0.850(2) 0.7841(18) 0.3793(13) 0.143(11) Uani 1 1 d . .
C56 C 0.7882(18) 0.7328(18) 0.3397(9) 0.154(12) Uani 1 1 d . .
H56 H 0.8002 0.6783 0.3192 0.185 Uiso 1 1 calc R U
C16 C 0.7400(12) 0.6036(13) 0.4246(8) 0.107(5) Uani 1 1 d . .
H16 H 0.8010 0.5865 0.4347 0.128 Uiso 1 1 calc R U
C26 C 0.5256(13) 0.9029(18) 0.0703(8) 0.132(7) Uani 1 1 d . .
H26 H 0.5410 0.9084 0.0373 0.158 Uiso 1 1 calc R U
C48 C 0.0694(13) 0.4837(19) 0.3821(7) 0.121(7) Uani 1 1 d . .
C17 C 0.7068(15) 0.6717(13) 0.4601(6) 0.102(5) Uani 1 1 d . .
C63 C 0.9534(13) 0.6042(12) 0.0694(7) 0.119(5) Uani 1 1 d . .
H63A H 1.0000 0.6163 0.1034 0.143 Uiso 1 1 calc R U
H63B H 0.9904 0.6063 0.0400 0.143 Uiso 1 1 calc R U
C66 C 0.8618(11) 0.8485(12) 0.1967(6) 0.111(5) Uani 1 1 d . .
H66A H 0.8930 0.7970 0.1957 0.134 Uiso 1 1 calc R U
H66B H 0.9135 0.8953 0.2072 0.134 Uiso 1 1 calc R U
C70 C 0.8868(11) 0.9938(11) 0.1109(7) 0.117(5) Uani 1 1 d . .
H70A H 0.8452 1.0034 0.1396 0.140 Uiso 1 1 calc R U
H70B H 0.8451 0.9861 0.0758 0.140 Uiso 1 1 calc R U
C10 C 0.0768(14) 0.5675(13) 0.2051(8) 0.110(5) Uani 1 1 d . .
H10 H 0.1146 0.6200 0.2174 0.131 Uiso 1 1 calc R U
C5 C 0.0559(12) 0.4258(13) 0.1451(6) 0.100(5) Uani 1 1 d . .
H5 H 0.0751 0.3814 0.1172 0.120 Uiso 1 1 calc R U
C6 C -0.0329(14) 0.4141(17) 0.1709(11) 0.123(8) Uani 1 1 d . .
C64 C 0.9000(14) 0.5138(12) 0.0546(7) 0.138(6) Uani 1 1 d . .
H64A H 0.8761 0.5075 0.0868 0.207 Uiso 1 1 calc R U
H64B H 0.9452 0.4722 0.0427 0.207 Uiso 1 1 calc R U
H64C H 0.8455 0.5056 0.0253 0.207 Uiso 1 1 calc R U
C9 C -0.0065(16) 0.5595(15) 0.2299(10) 0.128(8) Uani 1 1 d . .
H9 H -0.0267 0.6046 0.2568 0.154 Uiso 1 1 calc R U
C67 C 0.7956(14) 0.8650(15) 0.2395(7) 0.127(6) Uani 1 1 d . .
H67A H 0.7423 0.8194 0.2275 0.153 Uiso 1 1 calc R U
H67B H 0.8327 0.8621 0.2737 0.153 Uiso 1 1 calc R U
C78 C 0.1731(13) 0.7648(13) 0.5815(7) 0.138(7) Uani 1 1 d . .
H78A H 0.1480 0.7570 0.6134 0.166 Uiso 1 1 calc R U
H78B H 0.1580 0.7117 0.5509 0.166 Uiso 1 1 calc R U
C86 C 0.5185(11) 0.7144(13) 0.6610(7) 0.126(6) Uani 1 1 d . .
H86A H 0.5001 0.7151 0.6964 0.151 Uiso 1 1 calc R U
H86B H 0.5137 0.6557 0.6371 0.151 Uiso 1 1 calc R U
C39 C 0.2938(14) 0.7026(12) 0.0030(6) 0.138(7) Uani 1 1 d . .
H39A H 0.2497 0.6888 -0.0316 0.207 Uiso 1 1 calc R U
H39B H 0.2934 0.6543 0.0161 0.207 Uiso 1 1 calc R U
H39C H 0.3594 0.7171 -0.0024 0.207 Uiso 1 1 calc R U
C92 C 0.3868(14) 0.5093(13) 0.4366(7) 0.154(8) Uani 1 1 d . .
H92A H 0.3715 0.5491 0.4171 0.231 Uiso 1 1 calc R U
H92B H 0.3608 0.4528 0.4133 0.231 Uiso 1 1 calc R U
H92C H 0.4571 0.5114 0.4461 0.231 Uiso 1 1 calc R U
C82 C 0.3108(14) 0.8110(14) 0.7190(7) 0.132(6) Uani 1 1 d . .
H82A H 0.2692 0.8488 0.7064 0.158 Uiso 1 1 calc R U
H82B H 0.3784 0.8373 0.7294 0.158 Uiso 1 1 calc R U
C8 C -0.0507(16) 0.487(2) 0.2128(8) 0.121(8) Uani 1 1 d . .
C87 C 0.6243(15) 0.7565(15) 0.6697(9) 0.159(7) Uani 1 1 d . .
H87A H 0.6469 0.7449 0.6341 0.191 Uiso 1 1 calc R U
H87B H 0.6249 0.8178 0.6859 0.191 Uiso 1 1 calc R U
C79 C 0.1245(17) 0.8348(17) 0.5657(8) 0.215(13) Uani 1 1 d D .
H79A H 0.1755 0.8727 0.5601 0.258 Uiso 1 1 calc R U
H79B H 0.0819 0.8093 0.5302 0.258 Uiso 1 1 calc R U
C76 C 0.7919(15) 0.7978(13) -0.1139(6) 0.149(7) Uani 1 1 d . .
H76A H 0.8089 0.8528 -0.1169 0.224 Uiso 1 1 calc R U
H76B H 0.7405 0.7670 -0.1438 0.224 Uiso 1 1 calc R U
H76C H 0.8490 0.7665 -0.1158 0.224 Uiso 1 1 calc R U
C71 C 0.9660(15) 1.0734(13) 0.1248(11) 0.163(8) Uani 1 1 d . .
H71A H 1.0172 1.0580 0.1018 0.196 Uiso 1 1 calc R U
H71B H 0.9346 1.1195 0.1159 0.196 Uiso 1 1 calc R U
C19 C 0.5821(17) 0.7779(14) 0.4845(7) 0.171(9) Uani 1 1 d . .
H19A H 0.5835 0.7715 0.5205 0.257 Uiso 1 1 calc R U
H19B H 0.5158 0.7837 0.4699 0.257 Uiso 1 1 calc R U
H19C H 0.6241 0.8279 0.4877 0.257 Uiso 1 1 calc R U
C68 C 0.7526(16) 0.9457(16) 0.2519(8) 0.161(8) Uani 1 1 d . .
H68A H 0.8040 0.9918 0.2674 0.241 Uiso 1 1 calc R U
H68B H 0.7081 0.9480 0.2781 0.241 Uiso 1 1 calc R U
H68C H 0.7170 0.9506 0.2183 0.241 Uiso 1 1 calc R U
C80 C 0.063(2) 0.8893(19) 0.6068(11) 0.31(2) Uani 1 1 d D .
H80A H 0.0870 0.8892 0.6437 0.464 Uiso 1 1 calc R U
H80B H -0.0050 0.8659 0.5966 0.464 Uiso 1 1 calc R U
H80C H 0.0681 0.9467 0.6058 0.464 Uiso 1 1 calc R U
C72 C 1.013(2) 1.1042(17) 0.1870(12) 0.216(12) Uani 1 1 d . .
H72A H 0.9665 1.0924 0.2089 0.324 Uiso 1 1 calc R U
H72B H 1.0324 1.1645 0.1989 0.324 Uiso 1 1 calc R U
H72C H 1.0706 1.0748 0.1918 0.324 Uiso 1 1 calc R U
C88 C 0.6887(17) 0.726(2) 0.7049(12) 0.245(14) Uani 1 1 d . .
H88A H 0.6538 0.7132 0.7320 0.367 Uiso 1 1 calc R U
H88B H 0.7430 0.7684 0.7235 0.367 Uiso 1 1 calc R U
H88C H 0.7131 0.6749 0.6833 0.367 Uiso 1 1 calc R U
C59 C 0.9105(16) 0.9264(15) 0.4593(10) 0.181(9) Uani 1 1 d . .
H59A H 0.9016 0.9169 0.4935 0.271 Uiso 1 1 calc R U
H59B H 0.8962 0.9832 0.4613 0.271 Uiso 1 1 calc R U
H59C H 0.9774 0.9195 0.4533 0.271 Uiso 1 1 calc R U
C27 C 0.4908(11) 0.9674(14) 0.1074(9) 0.109(6) Uani 1 1 d . .
C47 C 0.0768(11) 0.4139(13) 0.3360(9) 0.114(6) Uani 1 1 d . .
C83 C 0.2728(17) 0.7881(15) 0.7690(8) 0.178(10) Uani 1 1 d D .
H83A H 0.2036 0.7663 0.7591 0.214 Uiso 1 1 calc R U
H83B H 0.3103 0.7453 0.7784 0.214 Uiso 1 1 calc R U
C29 C 0.4283(15) 1.0375(12) 0.2000(7) 0.141(6) Uani 1 1 d . .
H29A H 0.4784 1.0846 0.2160 0.212 Uiso 1 1 calc R U
H29B H 0.4106 1.0161 0.2286 0.212 Uiso 1 1 calc R U
H29C H 0.3711 1.0561 0.1829 0.212 Uiso 1 1 calc R U
C49 C -0.0076(18) 0.4644(19) 0.4164(12) 0.213(12) Uani 1 1 d . .
H49A H 0.0211 0.4815 0.4549 0.320 Uiso 1 1 calc R U
H49B H -0.0283 0.4043 0.4035 0.320 Uiso 1 1 calc R U
H49C H -0.0637 0.4953 0.4121 0.320 Uiso 1 1 calc R U
C52 C 0.3917(12) 1.0136(10) 0.3445(7) 0.111(5) Uani 1 1 d . .
H52A H 0.3417 1.0110 0.3134 0.133 Uiso 1 1 calc R U
H52B H 0.4366 1.0645 0.3525 0.133 Uiso 1 1 calc R U
C84 C 0.288(3) 0.8718(18) 0.8183(12) 0.66(8) Uani 1 1 d D .
H84A H 0.2625 0.8620 0.8492 0.994 Uiso 1 1 calc R U
H84B H 0.2528 0.9143 0.8076 0.994 Uiso 1 1 calc R U
H84C H 0.3567 0.8911 0.8286 0.994 Uiso 1 1 calc R U
C7 C -0.081(2) 0.329(2) 0.1486(11) 0.234(15) Uani 1 1 d . .
H7A H -0.1462 0.3285 0.1578 0.350 Uiso 1 1 calc R U
H7B H -0.0438 0.2923 0.1642 0.350 Uiso 1 1 calc R U
H7C H -0.0843 0.3095 0.1090 0.350 Uiso 1 1 calc R U

loop_
_atom_site_aniso_label
_atom_site_aniso_U_11
_atom_site_aniso_U_22
_atom_site_aniso_U_33
_atom_site_aniso_U_23
_atom_site_aniso_U_13
_atom_site_aniso_U_12
Br4 0.208(2) 0.205(3) 0.1011(12) 0.0792(14) 0.0366(13) 0.0290(18)
Br1 0.1030(13) 0.193(2) 0.226(2) 0.1224(19) 0.0496(14) 0.0272(14)
Br6 0.0882(12) 0.310(4) 0.213(2) 0.177(2) 0.0309(13) 0.0491(16)
Br3 0.188(2) 0.163(2) 0.189(2) 0.0989(17) 0.0171(17) 0.0505(18)
Br2 0.1600(18) 0.216(3) 0.1143(14) 0.0076(16) -0.0157(13) -0.0166(18)
Br5 0.1604(18) 0.157(2) 0.214(2) 0.0690(19) 0.0360(17) -0.0257(16)
S1 0.068(2) 0.062(2) 0.0529(17) 0.0101(16) 0.0192(15) 0.0090(17)
O7 0.121(7) 0.074(7) 0.081(5) 0.025(5) 0.004(5) 0.014(5)
O3 0.081(6) 0.091(7) 0.097(6) 0.022(5) 0.040(5) 0.009(5)
O2 0.136(8) 0.080(7) 0.101(7) 0.047(6) 0.020(6) 0.046(7)
O9 0.112(7) 0.108(8) 0.112(7) 0.061(6) 0.037(6) 0.030(6)
N15 0.068(6) 0.072(8) 0.082(7) 0.033(6) 0.003(6) -0.007(6)
O5 0.130(8) 0.144(10) 0.074(6) 0.054(6) 0.045(6) 0.043(7)
O4 0.078(6) 0.137(9) 0.102(7) 0.039(6) 0.025(5) 0.064(7)
O8 0.116(7) 0.092(7) 0.083(5) 0.031(5) 0.035(5) 0.027(6)
O10 0.097(7) 0.107(8) 0.089(6) 0.017(6) 0.028(5) -0.010(6)
N4 0.118(9) 0.087(10) 0.064(7) 0.034(7) 0.035(7) 0.042(7)
N8 0.072(7) 0.079(9) 0.084(7) 0.020(6) 0.024(6) 0.015(7)
N12 0.109(9) 0.100(12) 0.084(9) 0.042(9) 0.038(7) 0.018(9)
N1 0.086(7) 0.069(8) 0.063(6) 0.015(6) 0.031(6) 0.005(6)
N5 0.104(8) 0.078(9) 0.075(7) 0.020(7) 0.007(7) 0.027(7)
N9 0.087(7) 0.116(10) 0.063(6) 0.026(7) 0.026(6) 0.022(7)
N14 0.071(8) 0.067(10) 0.103(8) 0.013(7) 0.016(7) 0.010(7)
N16 0.089(8) 0.064(9) 0.088(7) 0.037(7) 0.012(6) 0.018(7)
N13 0.072(8) 0.082(10) 0.107(8) 0.021(7) 0.018(7) 0.006(7)
O1 0.131(8) 0.094(9) 0.085(6) -0.003(6) -0.003(6) -0.028(7)
N6 0.113(9) 0.064(8) 0.108(8) 0.037(7) 0.057(7) 0.033(8)
O6 0.095(7) 0.086(9) 0.151(9) 0.026(8) 0.010(7) -0.009(7)
N2 0.103(8) 0.067(9) 0.085(8) 0.013(6) 0.015(7) -0.009(7)
C13 0.115(11) 0.072(12) 0.060(9) 0.032(9) 0.033(9) 0.031(10)
N11 0.125(9) 0.092(11) 0.060(7) 0.018(8) 0.034(7) 0.025(9)
N7 0.105(9) 0.087(10) 0.106(8) 0.042(8) 0.052(7) 0.012(8)
N10 0.091(8) 0.105(10) 0.077(7) 0.039(7) 0.019(6) 0.044(7)
C44 0.071(9) 0.119(16) 0.085(10) 0.057(12) 0.015(8) 0.025(10)
C23 0.063(8) 0.058(10) 0.089(9) -0.003(9) 0.028(8) 0.008(8)
C43 0.083(10) 0.094(14) 0.070(10) 0.042(11) 0.013(8) 0.033(10)
C73 0.063(7) 0.092(11) 0.080(8) 0.031(7) -0.006(7) 0.007(7)
C42 0.134(13) 0.119(15) 0.057(8) 0.030(10) 0.019(8) 0.017(12)
N3 0.082(8) 0.109(12) 0.100(9) 0.032(9) -0.001(7) -0.011(8)
C61 0.060(7) 0.087(12) 0.080(8) 0.021(8) 0.007(6) 0.021(9)
C1 0.125(11) 0.097(13) 0.046(7) -0.011(8) 0.012(8) -0.016(11)
C69 0.070(8) 0.104(13) 0.101(10) 0.049(9) 0.004(7) -0.016(9)
C34 0.053(7) 0.086(12) 0.076(9) 0.022(9) -0.004(7) 0.028(7)
C54 0.110(16) 0.084(14) 0.103(12) 0.042(11) 0.051(13) 0.029(12)
C35 0.086(9) 0.098(13) 0.090(10) 0.033(9) 0.033(8) 0.037(9)
C33 0.050(8) 0.081(11) 0.074(9) 0.012(8) 0.008(7) 0.013(8)
C15 0.097(11) 0.087(12) 0.092(11) 0.037(10) 0.017(10) 0.021(10)
C62 0.079(8) 0.074(12) 0.105(10) 0.021(8) 0.000(8) 0.019(9)
C53 0.091(13) 0.076(15) 0.086(10) 0.015(10) 0.016(9) -0.017(12)
C40 0.087(9) 0.087(12) 0.072(9) 0.015(8) -0.003(8) 0.024(9)
C41 0.109(10) 0.099(12) 0.057(7) 0.006(8) 0.023(7) 0.020(10)
C55 0.045(9) 0.17(2) 0.103(12) 0.065(14) -0.011(9) -0.002(11)
C14 0.094(11) 0.077(12) 0.087(11) 0.037(10) 0.019(9) 0.011(10)
C74 0.096(10) 0.104(12) 0.080(9) 0.034(8) 0.000(8) -0.005(9)
C24 0.067(8) 0.090(13) 0.088(10) 0.018(10) 0.022(8) 0.007(8)
C85 0.069(8) 0.090(11) 0.106(10) 0.037(9) 0.025(8) 0.013(8)
C11 0.116(10) 0.061(10) 0.065(7) 0.009(7) 0.023(8) 0.014(8)
C65 0.068(7) 0.083(10) 0.080(8) 0.025(7) 0.020(7) -0.007(7)
C32 0.072(9) 0.179(19) 0.086(10) 0.054(12) 0.020(9) 0.027(11)
C12 0.103(10) 0.095(12) 0.078(9) 0.035(9) 0.014(8) 0.010(9)
C30 0.069(9) 0.120(15) 0.087(10) 0.019(11) 0.024(8) 0.004(9)
C18 0.115(12) 0.091(13) 0.073(10) 0.012(10) 0.018(10) 0.006(11)
C38 0.094(11) 0.128(16) 0.076(10) 0.021(10) 0.015(8) 0.028(11)
C77 0.142(14) 0.084(11) 0.082(8) 0.048(8) 0.044(9) 0.050(10)
C31 0.089(10) 0.124(14) 0.074(8) 0.003(10) 0.028(9) 0.040(11)
C81 0.107(11) 0.125(15) 0.101(10) 0.077(11) 0.032(9) 0.017(10)
C90 0.105(10) 0.071(12) 0.105(10) 0.026(9) 0.019(9) 0.003(9)
C51 0.096(10) 0.084(12) 0.090(9) 0.014(9) 0.021(9) 0.040(10)
C21 0.114(11) 0.085(12) 0.088(9) 0.004(9) 0.036(9) 0.030(10)
C25 0.062(8) 0.127(15) 0.094(10) 0.041(10) 0.019(8) 0.014(9)
C46 0.117(13) 0.109(17) 0.118(13) 0.046(12) -0.014(12) 0.023(13)
C2 0.114(11) 0.083(11) 0.071(8) 0.030(8) 0.016(8) 0.002(10)
C45 0.106(12) 0.115(16) 0.092(11) 0.048(12) 0.014(10) 0.018(12)
C60 0.108(13) 0.136(16) 0.079(10) 0.011(11) -0.010(10) -0.050(13)
C22 0.086(9) 0.113(15) 0.112(12) 0.044(11) 0.029(9) -0.001(11)
C89 0.078(8) 0.081(12) 0.104(10) 0.038(9) 0.016(8) 0.022(8)
C50 0.099(11) 0.131(17) 0.164(16) 0.073(14) 0.071(12) 0.009(11)
C20 0.093(10) 0.080(11) 0.081(10) 0.012(9) 0.009(9) 0.010(9)
C28 0.088(10) 0.086(13) 0.101(12) 0.015(11) 0.010(9) 0.030(9)
C37 0.108(12) 0.132(17) 0.082(11) 0.038(12) -0.001(9) 0.016(12)
C4 0.091(12) 0.069(14) 0.091(11) 0.024(10) -0.021(10) 0.000(11)
C75 0.126(12) 0.117(14) 0.096(10) 0.056(9) -0.026(10) -0.024(10)
C58 0.039(8) 0.20(2) 0.094(11) 0.084(14) -0.046(8) -0.046(11)
C3 0.100(12) 0.096(15) 0.071(10) 0.033(11) -0.010(10) 0.003(12)
C36 0.094(10) 0.101(13) 0.100(11) 0.056(10) 0.012(9) 0.024(9)
C91 0.098(11) 0.110(16) 0.143(14) 0.034(13) -0.004(11) 0.022(11)
C57 0.19(3) 0.117(18) 0.20(2) 0.103(18) 0.15(2) 0.094(19)
C56 0.17(2) 0.17(2) 0.108(14) 0.045(15) -0.011(14) -0.09(2)
C16 0.099(11) 0.120(16) 0.111(13) 0.052(12) 0.010(12) 0.021(12)
C26 0.118(14) 0.19(2) 0.110(13) 0.070(15) 0.034(11) 0.080(15)
C48 0.091(12) 0.20(2) 0.095(11) 0.065(14) 0.047(10) 0.055(15)
C17 0.127(15) 0.108(15) 0.069(9) 0.035(10) 0.000(10) -0.003(12)
C63 0.133(13) 0.108(15) 0.129(12) 0.051(11) 0.018(11) 0.034(13)
C66 0.101(10) 0.152(17) 0.080(9) 0.032(10) 0.023(9) 0.013(10)
C70 0.100(10) 0.083(13) 0.162(15) 0.050(11) -0.020(10) -0.002(11)
C10 0.088(12) 0.105(16) 0.139(15) 0.055(14) -0.002(11) -0.005(11)
C5 0.104(12) 0.084(14) 0.099(11) 0.023(10) -0.002(10) -0.008(11)
C6 0.105(14) 0.096(17) 0.156(18) 0.063(16) -0.045(14) -0.061(13)
C64 0.176(17) 0.081(15) 0.154(15) 0.039(12) 0.006(13) 0.029(14)
C9 0.126(17) 0.072(16) 0.18(2) 0.053(15) -0.026(15) -0.031(12)
C67 0.134(14) 0.152(19) 0.104(12) 0.051(12) 0.033(11) -0.008(13)
C78 0.126(14) 0.20(2) 0.160(15) 0.130(15) 0.075(12) 0.093(14)
C86 0.079(10) 0.173(18) 0.138(13) 0.071(13) 0.004(10) 0.014(12)
C39 0.167(16) 0.142(17) 0.096(10) 0.012(11) 0.041(11) 0.056(14)
C92 0.161(16) 0.17(2) 0.111(12) 0.006(12) 0.015(12) 0.073(15)
C82 0.143(14) 0.16(2) 0.108(12) 0.061(13) 0.040(11) 0.034(14)
C8 0.102(14) 0.17(2) 0.103(13) 0.053(16) 0.017(12) 0.074(18)
C87 0.138(17) 0.18(2) 0.188(19) 0.108(17) 0.011(15) 0.017(16)
C79 0.23(2) 0.32(3) 0.21(2) 0.20(2) 0.11(2) 0.17(3)
C76 0.191(18) 0.17(2) 0.081(10) 0.046(11) 0.002(11) -0.031(15)
C71 0.151(16) 0.090(15) 0.25(3) 0.080(17) -0.008(17) -0.030(13)
C19 0.22(2) 0.15(2) 0.113(13) -0.009(13) 0.041(14) 0.029(18)
C68 0.19(2) 0.17(2) 0.131(15) 0.039(15) 0.062(14) 0.027(18)
C80 0.36(4) 0.34(4) 0.40(5) 0.26(4) 0.27(4) 0.23(4)
C72 0.23(3) 0.15(2) 0.22(3) 0.00(2) -0.01(2) 0.02(2)
C88 0.139(17) 0.34(4) 0.27(3) 0.16(3) -0.04(2) 0.02(2)
C59 0.17(2) 0.16(2) 0.21(2) 0.044(19) 0.033(19) 0.038(18)
C27 0.075(10) 0.154(19) 0.111(13) 0.079(13) -0.016(10) -0.013(11)
C47 0.080(10) 0.149(18) 0.155(16) 0.102(15) 0.035(11) 0.009(10)
C83 0.165(18) 0.27(3) 0.134(15) 0.107(18) 0.045(15) 0.011(19)
C29 0.186(18) 0.109(15) 0.123(13) 0.030(12) 0.023(13) 0.014(14)
C49 0.18(2) 0.24(3) 0.29(3) 0.15(2) 0.14(2) 0.05(2)
C52 0.102(11) 0.075(12) 0.169(16) 0.053(11) 0.029(11) 0.017(10)
C84 0.32(5) 1.4(2) 0.14(2) 0.14(6) 0.01(3) -0.40(9)
C7 0.26(3) 0.30(5) 0.18(2) 0.08(3) 0.10(2) 0.12(3)

loop_
_atom_type_symbol
_atom_type_description
_atom_type_scat_dispersion_real
_atom_type_scat_dispersion_imag
_atom_type_scat_source
C C 0.0033 0.0016 'International Tables Vol C Tables 4.2.6.8 and 6.1.1.4'
H H 0.0000 0.0000 'International Tables Vol C Tables 4.2.6.8 and 6.1.1.4'
N N 0.0061 0.0033 'International Tables Vol C Tables 4.2.6.8 and 6.1.1.4'
O O 0.0106 0.0060 'International Tables Vol C Tables 4.2.6.8 and 6.1.1.4'
S S 0.1246 0.1234 'International Tables Vol C Tables 4.2.6.8 and 6.1.1.4'
Br Br -0.2901 2.4595 'International Tables Vol C Tables 4.2.6.8 and 6.1.1.4'

loop_
_geom_angle_atom_site_label_1
_geom_angle_atom_site_label_2
_geom_angle_atom_site_label_3
_geom_angle
O10 S1 O7 110.1(5)
O10 S1 O9 111.1(6)
O7 S1 O9 110.9(6)
O10 S1 O8 107.5(6)
O7 S1 O8 108.4(5)
O9 S1 O8 108.8(5)
C73 N15 C61 111.5(9)
C73 N15 C69 112.3(10)
C61 N15 C69 108.0(10)
C73 N15 C65 106.7(8)
C61 N15 C65 109.9(9)
C69 N15 C65 108.4(9)
C13 N4 C12 120.2(12)
C13 N4 H4N 119.9
C12 N4 H4N 120.0
C51 N8 C41 113.5(11)
C51 N8 C31 110.3(12)
C41 N8 C31 115.1(11)
C43 N12 C44 128.0(13)
C43 N12 H12N 116.0
C44 N12 H12N 116.0
C21 N1 C1 112.2(10)
C21 N1 C11 111.8(10)
C1 N1 C11 113.3(11)
C13 N5 C14 129.9(12)
C13 N5 H5N 115.0
C14 N5 H5N 115.1
C33 N9 C32 120.6(11)
C33 N9 H9N 119.7
C32 N9 H9N 119.7
C53 N14 C54 124.8(14)
C53 N14 H14 117.6
C54 N14 H14 117.6
C85 N16 C77 105.0(10)
C85 N16 C81 112.8(10)
C77 N16 C81 112.5(9)
C85 N16 C89 112.5(9)
C77 N16 C89 110.1(9)
C81 N16 C89 104.1(11)
C53 N13 C52 121.4(14)
C53 N13 H13N 119.3
C52 N13 H13N 119.3
C23 N6 C22 120.4(11)
C23 N6 H6N 119.8
C22 N6 H6N 119.8
C3 N2 C2 122.2(14)
C3 N2 H2N 118.9
C2 N2 H2N 119.0
O2 C13 N4 126.6(14)
O2 C13 N5 121.5(14)
N4 C13 N5 111.8(14)
C43 N11 C42 122.3(13)
C43 N11 H11N 118.9
C42 N11 H11N 118.8
C23 N7 C24 128.4(12)
C23 N7 H7N 115.8
C24 N7 H7N 115.8
C33 N10 C34 125.8(11)
C33 N10 H10N 117.1
C34 N10 H10N 117.2
C50 C44 N12 125.0(18)
C50 C44 C45 118(2)
N12 C44 C45 117.2(14)
O3 C23 N6 125.0(13)
O3 C23 N7 121.6(15)
N6 C23 N7 113.4(12)
O5 C43 N11 124.6(16)
O5 C43 N12 121.6(16)
N11 C43 N12 113.8(14)
C74 C73 N15 117.0(10)
C74 C73 H73A 108.0
N15 C73 H73A 108.0
C74 C73 H73B 108.0
N15 C73 H73B 108.1
H73A C73 H73B 107.3
N11 C42 C41 112.5(12)
N11 C42 H42A 109.1
C41 C42 H42A 109.1
N11 C42 H42B 109.1
C41 C42 H42B 109.1
H42A C42 H42B 107.8
C3 N3 C4 127.8(16)
C3 N3 H3N 116.1
C4 N3 H3N 116.2
N15 C61 C62 115.3(10)
N15 C61 H61A 108.5
C62 C61 H61A 108.4
N15 C61 H61B 108.4
C62 C61 H61B 108.5
H61A C61 H61B 107.5
N1 C1 C2 112.3(11)
N1 C1 H1A 109.2
C2 C1 H1A 109.1
N1 C1 H1B 109.1
C2 C1 H1B 109.1
H1A C1 H1B 107.9
C70 C69 N15 115.9(11)
C70 C69 H69A 108.3
N15 C69 H69A 108.3
C70 C69 H69B 108.4
N15 C69 H69B 108.2
H69A C69 H69B 107.4
C40 C34 C35 119.2(12)
C40 C34 N10 116.1(14)
C35 C34 N10 124.6(12)
C55 C54 C60 118.9(17)
C55 C54 N14 111.1(16)
C60 C54 N14 130.0(16)
C36 C35 C34 120.3(13)
C36 C35 H35 119.9
C34 C35 H35 119.8
O4 C33 N9 125.7(12)
O4 C33 N10 123.1(12)
N9 C33 N10 111.1(13)
C16 C15 C14 119.5(14)
C16 C15 H15 120.2
C14 C15 H15 120.3
C63 C62 C61 110.9(12)
C63 C62 H62A 109.5
C61 C62 H62A 109.5
C63 C62 H62B 109.4
C61 C62 H62B 109.4
H62A C62 H62B 108.1
O6 C53 N14 125.9(15)
O6 C53 N13 120.1(17)
N14 C53 N13 113.9(16)
C34 C40 C38 121.4(16)
C34 C40 H40 119.3
C38 C40 H40 119.3
N8 C41 C42 112.4(10)
N8 C41 H41A 109.1
C42 C41 H41A 109.1
N8 C41 H41B 109.2
C42 C41 H41B 109.1
H41A C41 H41B 107.9
C54 C55 C56 126.7(18)
C54 C55 H55 116.6
C56 C55 H55 116.6
C15 C14 N5 123.5(14)
C15 C14 C20 118.1(14)
N5 C14 C20 118.5(13)
C73 C74 C75 110.0(11)
C73 C74 H74A 109.7
C75 C74 H74A 109.6
C73 C74 H74B 109.7
C75 C74 H74B 109.7
H74A C74 H74B 108.2
N7 C24 C25 125.2(14)
N7 C24 C30 118.1(14)
C25 C24 C30 116.6(17)
N16 C85 C86 112.8(12)
N16 C85 H85A 109.0
C86 C85 H85A 108.9
N16 C85 H85B 109.0
C86 C85 H85B 109.1
H85A C85 H85B 107.8
N1 C11 C12 111.4(10)
N1 C11 H11A 109.4
C12 C11 H11A 109.3
N1 C11 H11B 109.3
C12 C11 H11B 109.4
H11A C11 H11B 108.0
C66 C65 N15 119.0(10)
C66 C65 H65A 107.5
N15 C65 H65A 107.6
C66 C65 H65B 107.6
N15 C65 H65B 107.6
H65A C65 H65B 107.0
N9 C32 C31 111.9(11)
N9 C32 H32A 109.2
C31 C32 H32A 109.2
N9 C32 H32B 109.3
C31 C32 H32B 109.3
H32A C32 H32B 107.9
N4 C12 C11 110.4(12)
N4 C12 H12A 109.6
C11 C12 H12A 109.5
N4 C12 H12B 109.6
C11 C12 H12B 109.6
H12A C12 H12B 108.1
C24 C30 C28 120.1(14)
C24 C30 H30 120.0
C28 C30 H30 119.9
C17 C18 C20 118.2(13)
C17 C18 C19 121.9(17)
C20 C18 C19 119.8(17)
C37 C38 C40 116.2(14)
C37 C38 C39 123.9(16)
C40 C38 C39 119.8(19)
N16 C77 C78 114.5(12)
N16 C77 H77A 108.6
C78 C77 H77A 108.6
N16 C77 H77B 108.7
C78 C77 H77B 108.6
H77A C77 H77B 107.6
N8 C31 C32 109.3(12)
N8 C31 H31A 109.8
C32 C31 H31A 109.8
N8 C31 H31B 109.8
C32 C31 H31B 109.8
H31A C31 H31B 108.3
N16 C81 C82 110.9(13)
N16 C81 H81A 109.5
C82 C81 H81A 109.4
N16 C81 H81B 109.4
C82 C81 H81B 109.5
H81A C81 H81B 108.0
C89 C90 C91 112.0(13)
C89 C90 H90A 109.3
C91 C90 H90A 109.3
C89 C90 H90B 109.1
C91 C90 H90B 109.2
H90A C90 H90B 107.9
N8 C51 C52 114.9(12)
N8 C51 H51A 108.5
C52 C51 H51A 108.4
N8 C51 H51B 108.6
C52 C51 H51B 108.6
H51A C51 H51B 107.5
N1 C21 C22 112.5(10)
N1 C21 H21A 109.1
C22 C21 H21A 109.1
N1 C21 H21B 109.1
C22 C21 H21B 109.1
H21A C21 H21B 107.8
C26 C25 C24 122.1(16)
C26 C25 H25 118.8
C24 C25 H25 119.1
C47 C46 C45 121.5(18)
C47 C46 H46 119.3
C45 C46 H46 119.2
N2 C2 C1 112.4(10)
N2 C2 H2C 109.1
C1 C2 H2C 109.1
N2 C2 H2D 109.1
C1 C2 H2D 109.2
H2C C2 H2D 107.9
C46 C45 C44 119.7(16)
C46 C45 H45 120.2
C44 C45 H45 120.1
C54 C60 C58 113.9(17)
C54 C60 H60 123.1
C58 C60 H60 123.0
N6 C22 C21 113.0(12)
N6 C22 H22A 109.0
C21 C22 H22A 109.0
N6 C22 H22B 109.0
C21 C22 H22B 109.0
H22A C22 H22B 107.8
C90 C89 N16 115.8(12)
C90 C89 H89A 108.3
N16 C89 H89A 108.3
C90 C89 H89B 108.4
N16 C89 H89B 108.3
H89A C89 H89B 107.4
C44 C50 C48 122.4(19)
C44 C50 H50 118.7
C48 C50 H50 118.9
C18 C20 C14 121.8(14)
C18 C20 H20 119.1
C14 C20 H20 119.1
C27 C28 C30 116.8(15)
C27 C28 C29 129(2)
C30 C28 C29 114.5(16)
C36 C37 C38 123.6(14)
C36 C37 Br4 117.8(16)
C38 C37 Br4 118.6(14)
C5 C4 C10 120.6(18)
C5 C4 N3 124.2(18)
C10 C4 N3 115.3(19)
C74 C75 C76 113.1(13)
C74 C75 H75A 109.0
C76 C75 H75A 109.0
C74 C75 H75B 109.0
C76 C75 H75B 108.9
H75A C75 H75B 107.8
C57 C58 C60 119.8(17)
C57 C58 C59 132(2)
C60 C58 C59 108(2)
O1 C3 N2 121.5(17)
O1 C3 N3 126.2(16)
N2 C3 N3 112.2(17)
C37 C36 C35 119.2(16)
C37 C36 H36 120.4
C35 C36 H36 120.4
C92 C91 C90 116.1(15)
C92 C91 H91A 108.3
C90 C91 H91A 108.2
C92 C91 H91B 108.2
C90 C91 H91B 108.3
H91A C91 H91B 107.4
C56 C57 C58 129(3)
C56 C57 Br6 125.0(19)
C58 C57 Br6 106(3)
C57 C56 C55 111(3)
C57 C56 H56 124.3
C55 C56 H56 124.3
C17 C16 C15 120.8(14)
C17 C16 H16 119.6
C15 C16 H16 119.6
C25 C26 C27 118.2(17)
C25 C26 H26 121.0
C27 C26 H26 120.8
C47 C48 C50 120.7(16)
C47 C48 C49 112(2)
C50 C48 C49 127(2)
C16 C17 C18 121.6(14)
C16 C17 Br2 118.5(16)
C18 C17 Br2 119.8(15)
C62 C63 C64 112.1(14)
C62 C63 H63A 109.1
C64 C63 H63A 109.2
C62 C63 H63B 109.2
C64 C63 H63B 109.2
H63A C63 H63B 107.9
C67 C66 C65 113.0(12)
C67 C66 H66A 108.9
C65 C66 H66A 109.0
C67 C66 H66B 109.0
C65 C66 H66B 109.0
H66A C66 H66B 107.8
C69 C70 C71 109.5(13)
C69 C70 H70A 109.9
C71 C70 H70A 109.8
C69 C70 H70B 109.7
C71 C70 H70B 109.7
H70A C70 H70B 108.2
C4 C10 C9 124(2)
C4 C10 H10 118.0
C9 C10 H10 117.8
C4 C5 C6 117.0(18)
C4 C5 H5 121.5
C6 C5 H5 121.5
C8 C6 C7 133(3)
C8 C6 C5 114.1(18)
C7 C6 C5 113(3)
C63 C64 H64A 109.5
C63 C64 H64B 109.5
H64A C64 H64B 109.5
C63 C64 H64C 109.5
H64A C64 H64C 109.5
H64B C64 H64C 109.5
C8 C9 C10 114(2)
C8 C9 H9 122.9
C10 C9 H9 123.1
C68 C67 C66 116.6(16)
C68 C67 H67A 108.2
C66 C67 H67A 108.2
C68 C67 H67B 108.0
C66 C67 H67B 108.1
H67A C67 H67B 107.3
C77 C78 C79 109.8(18)
C77 C78 H78A 109.8
C79 C78 H78A 109.6
C77 C78 H78B 109.8
C79 C78 H78B 109.7
H78A C78 H78B 108.2
C87 C86 C85 107.7(15)
C87 C86 H86A 110.1
C85 C86 H86A 110.2
C87 C86 H86B 110.2
C85 C86 H86B 110.1
H86A C86 H86B 108.5
C38 C39 H39A 109.5
C38 C39 H39B 109.5
H39A C39 H39B 109.5
C38 C39 H39C 109.4
H39A C39 H39C 109.5
H39B C39 H39C 109.5
C91 C92 H92A 109.6
C91 C92 H92B 109.4
H92A C92 H92B 109.5
C91 C92 H92C 109.4
H92A C92 H92C 109.5
H92B C92 H92C 109.5
C81 C82 C83 102.3(16)
C81 C82 H82A 111.2
C83 C82 H82A 111.3
C81 C82 H82B 111.4
C83 C82 H82B 111.4
H82A C82 H82B 109.2
C9 C8 C6 130(2)
C9 C8 Br1 123.3(18)
C6 C8 Br1 107(2)
C88 C87 C86 111.1(19)
C88 C87 H87A 109.3
C86 C87 H87A 109.4
C88 C87 H87B 109.4
C86 C87 H87B 109.5
H87A C87 H87B 108.0
C80 C79 C78 117.0(16)
C80 C79 H79A 107.6
C78 C79 H79A 107.8
C80 C79 H79B 108.6
C78 C79 H79B 108.2
H79A C79 H79B 107.3
C75 C76 H76A 109.4
C75 C76 H76B 109.6
H76A C76 H76B 109.5
C75 C76 H76C 109.4
H76A C76 H76C 109.5
H76B C76 H76C 109.5
C72 C71 C70 111(2)
C72 C71 H71A 109.4
C70 C71 H71A 109.3
C72 C71 H71B 109.3
C70 C71 H71B 109.3
H71A C71 H71B 108.0
C18 C19 H19A 109.3
C18 C19 H19B 109.6
H19A C19 H19B 109.5
C18 C19 H19C 109.5
H19A C19 H19C 109.5
H19B C19 H19C 109.5
C67 C68 H68A 109.5
C67 C68 H68B 109.5
H68A C68 H68B 109.5
C67 C68 H68C 109.4
H68A C68 H68C 109.5
H68B C68 H68C 109.5
C79 C80 H80A 109.8
C79 C80 H80B 108.9
H80A C80 H80B 109.4
C79 C80 H80C 109.9
H80A C80 H80C 109.4
H80B C80 H80C 109.4
C71 C72 H72A 109.6
C71 C72 H72B 109.4
H72A C72 H72B 109.5
C71 C72 H72C 109.4
H72A C72 H72C 109.5
H72B C72 H72C 109.5
C87 C88 H88A 109.3
C87 C88 H88B 109.6
H88A C88 H88B 109.5
C87 C88 H88C 109.5
H88A C88 H88C 109.5
H88B C88 H88C 109.5
C58 C59 H59A 109.5
C58 C59 H59B 109.4
H59A C59 H59B 109.5
C58 C59 H59C 109.5
H59A C59 H59C 109.5
H59B C59 H59C 109.5
C28 C27 C26 126.1(19)
C28 C27 Br3 115.0(18)
C26 C27 Br3 118.8(16)
C48 C47 C46 117.8(19)
C48 C47 Br5 125.1(16)
C46 C47 Br5 117.0(18)
C84 C83 C82 106.1(19)
C84 C83 H83A 110.5
C82 C83 H83A 110.7
C84 C83 H83B 110.3
C82 C83 H83B 110.6
H83A C83 H83B 108.7
C28 C29 H29A 109.5
C28 C29 H29B 109.4
H29A C29 H29B 109.5
C28 C29 H29C 109.5
H29A C29 H29C 109.5
H29B C29 H29C 109.5
C48 C49 H49A 109.5
C48 C49 H49B 109.3
H49A C49 H49B 109.5
C48 C49 H49C 109.5
H49A C49 H49C 109.5
H49B C49 H49C 109.5
N13 C52 C51 110.0(12)
N13 C52 H52A 109.6
C51 C52 H52A 109.6
N13 C52 H52B 109.7
C51 C52 H52B 109.7
H52A C52 H52B 108.2
C83 C84 H84A 113.4
C83 C84 H84B 113.1
H84A C84 H84B 105.5
C83 C84 H84C 112.7
H84A C84 H84C 105.7
H84B C84 H84C 105.6
C6 C7 H7A 109.6
C6 C7 H7B 109.3
H7A C7 H7B 109.5
C6 C7 H7C 109.6
H7A C7 H7C 109.5
H7B C7 H7C 109.5

loop_
_geom_bond_atom_site_label_1
_geom_bond_atom_site_label_2
_geom_bond_distance
Br4 C37 1.939(16)
Br1 C8 2.03(3)
Br6 C57 2.01(3)
Br3 C27 1.984(18)
Br2 C17 1.928(15)
Br5 C47 1.901(19)
S1 O10 1.438(9)
S1 O7 1.470(8)
S1 O9 1.489(10)
S1 O8 1.501(9)
O3 C23 1.229(14)
O2 C13 1.209(15)
N15 C73 1.511(14)
N15 C61 1.529(15)
N15 C69 1.543(16)
N15 C65 1.551(13)
O5 C43 1.236(15)
O4 C33 1.196(15)
N4 C13 1.332(16)
N4 C12 1.471(16)
N4 H4N 0.8600
N8 C51 1.433(17)
N8 C41 1.461(16)
N8 C31 1.473(16)
N12 C43 1.394(18)
N12 C44 1.402(18)
N12 H12N 0.8600
N1 C21 1.464(17)
N1 C1 1.461(15)
N1 C11 1.487(15)
N5 C13 1.377(16)
N5 C14 1.399(17)
N5 H5N 0.8600
N9 C33 1.360(16)
N9 C32 1.449(15)
N9 H9N 0.8600
N14 C53 1.355(19)
N14 C54 1.42(2)
N14 H14 0.8600
N16 C85 1.509(16)
N16 C77 1.532(15)
N16 C81 1.539(15)
N16 C89 1.530(17)
N13 C53 1.386(17)
N13 C52 1.465(17)
N13 H13N 0.8600
O1 C3 1.236(18)
N6 C23 1.332(16)
N6 C22 1.434(17)
N6 H6N 0.8600
O6 C53 1.244(17)
N2 C3 1.369(19)
N2 C2 1.469(15)
N2 H2N 0.8600
N11 C43 1.331(17)
N11 C42 1.431(18)
N11 H11N 0.8600
N7 C23 1.398(16)
N7 C24 1.397(17)
N7 H7N 0.8600
N10 C33 1.389(14)
N10 C34 1.437(16)
N10 H10N 0.8600
C44 C50 1.35(2)
C44 C45 1.44(2)
C73 C74 1.514(16)
C73 H73A 0.9700
C73 H73B 0.9700
C42 C41 1.535(19)
C42 H42A 0.9700
C42 H42B 0.9700
N3 C3 1.372(18)
N3 C4 1.42(2)
N3 H3N 0.8600
C61 C62 1.527(18)
C61 H61A 0.9700
C61 H61B 0.9700
C1 C2 1.520(19)
C1 H1A 0.9700
C1 H1B 0.9700
C69 C70 1.48(2)
C69 H69A 0.9700
C69 H69B 0.9700
C34 C40 1.364(16)
C34 C35 1.404(19)
C54 C55 1.37(2)
C54 C60 1.37(2)
C35 C36 1.376(18)
C35 H35 0.9300
C15 C16 1.39(2)
C15 C14 1.392(18)
C15 H15 0.9300
C62 C63 1.509(19)
C62 H62A 0.9700
C62 H62B 0.9700
C40 C38 1.42(2)
C40 H40 0.9300
C41 H41A 0.9700
C41 H41B 0.9700
C55 C56 1.42(3)
C55 H55 0.9300
C14 C20 1.413(18)
C74 C75 1.524(17)
C74 H74A 0.9700
C74 H74B 0.9700
C24 C25 1.418(19)
C24 C30 1.427(19)
C85 C86 1.548(19)
C85 H85A 0.9700
C85 H85B 0.9700
C11 C12 1.534(17)
C11 H11A 0.9700
C11 H11B 0.9700
C65 C66 1.478(17)
C65 H65A 0.9700
C65 H65B 0.9700
C32 C31 1.54(2)
C32 H32A 0.9700
C32 H32B 0.9700
C12 H12A 0.9700
C12 H12B 0.9700
C30 C28 1.42(2)
C30 H30 0.9300
C18 C17 1.38(2)
C18 C20 1.375(18)
C18 C19 1.50(2)
C38 C37 1.39(2)
C38 C39 1.52(2)
C77 C78 1.55(2)
C77 H77A 0.9700
C77 H77B 0.9700
C31 H31A 0.9700
C31 H31B 0.9700
C81 C82 1.56(2)
C81 H81A 0.9700
C81 H81B 0.9700
C90 C89 1.491(17)
C90 C91 1.54(2)
C90 H90A 0.9700
C90 H90B 0.9700
C51 C52 1.526(19)
C51 H51A 0.9700
C51 H51B 0.9700
C21 C22 1.541(19)
C21 H21A 0.9700
C21 H21B 0.9700
C25 C26 1.35(2)
C25 H25 0.9300
C46 C47 1.39(2)
C46 C45 1.39(2)
C46 H46 0.9300
C2 H2C 0.9700
C2 H2D 0.9700
C45 H45 0.9300
C60 C58 1.49(2)
C60 H60 0.9300
C22 H22A 0.9700
C22 H22B 0.9700
C89 H89A 0.9700
C89 H89B 0.9700
C50 C48 1.39(3)
C50 H50 0.9300
C20 H20 0.9300
C28 C27 1.34(2)
C28 C29 1.52(2)
C37 C36 1.35(2)
C4 C5 1.33(2)
C4 C10 1.38(2)
C75 C76 1.516(19)
C75 H75A 0.9700
C75 H75B 0.9700
C58 C57 1.32(3)
C58 C59 1.53(3)
C36 H36 0.9300
C91 C92 1.50(2)
C91 H91A 0.9700
C91 H91B 0.9700
C57 C56 1.28(3)
C56 H56 0.9300
C16 C17 1.35(2)
C16 H16 0.9300
C26 C27 1.35(2)
C26 H26 0.9300
C48 C47 1.39(2)
C48 C49 1.54(3)
C63 C64 1.54(2)
C63 H63A 0.9700
C63 H63B 0.9700
C66 C67 1.487(19)
C66 H66A 0.9700
C66 H66B 0.9700
C70 C71 1.58(2)
C70 H70A 0.9700
C70 H70B 0.9700
C10 C9 1.40(2)
C10 H10 0.9300
C5 C6 1.49(3)
C5 H5 0.9300
C6 C8 1.41(3)
C6 C7 1.43(4)
C64 H64A 0.9600
C64 H64B 0.9600
C64 H64C 0.9600
C9 C8 1.23(3)
C9 H9 0.9300
C67 C68 1.45(2)
C67 H67A 0.9700
C67 H67B 0.9700
C78 C79 1.50(2)
C78 H78A 0.9700
C78 H78B 0.9700
C86 C87 1.54(2)
C86 H86A 0.9700
C86 H86B 0.9700
C39 H39A 0.9600
C39 H39B 0.9600
C39 H39C 0.9600
C92 H92A 0.9600
C92 H92B 0.9600
C92 H92C 0.9600
C82 C83 1.59(2)
C82 H82A 0.9700
C82 H82B 0.9700
C87 C88 1.41(3)
C87 H87A 0.9700
C87 H87B 0.9700
C79 C80 1.5399(12)
C79 H79A 0.9700
C79 H79B 0.9700
C76 H76A 0.9600
C76 H76B 0.9600
C76 H76C 0.9600
C71 C72 1.55(3)
C71 H71A 0.9700
C71 H71B 0.9700
C19 H19A 0.9600
C19 H19B 0.9600
C19 H19C 0.9600
C68 H68A 0.9600
C68 H68B 0.9600
C68 H68C 0.9600
C80 H80A 0.9609
C80 H80B 0.9608
C80 H80C 0.9609
C72 H72A 0.9600
C72 H72B 0.9600
C72 H72C 0.9600
C88 H88A 0.9600
C88 H88B 0.9600
C88 H88C 0.9600
C59 H59A 0.9600
C59 H59B 0.9600
C59 H59C 0.9600
C83 C84 1.5402(12)
C83 H83A 0.9700
C83 H83B 0.9700
C29 H29A 0.9600
C29 H29B 0.9600
C29 H29C 0.9600
C49 H49A 0.9600
C49 H49B 0.9600
C49 H49C 0.9600
C52 H52A 0.9700
C52 H52B 0.9700
C84 H84A 0.9985
C84 H84B 0.9974
C84 H84C 0.9961
C7 H7A 0.9600
C7 H7B 0.9600
C7 H7C 0.9600
